data_4132397
loop_
_publ_author_name
'Passarelli, James V.'
'Fairfield, Daniel J.'
'Sather, Nicholas A.'
'Hendricks, Mark P.'
'Sai, Hiroaki'
'Stern, Charlotte L.'
'Stupp, Samuel I.'

_publ_section_title
;
 Enhanced Out-of-Plane Conductivity and Photovoltaic Performance in n = 1
 Layered Perovskites through Organic Cation Design.
;
_journal_issue 23
_journal_name_full 'Journal of the American Chemical Society'
_journal_page_first 7313
_journal_page_last 7323
_journal_paper_doi 10.1021/jacs.8b03659
_journal_volume 140
_journal_year 2018
_chemical_formula_moiety 'I4 Pb, 2(C20 H20 N O)'
_chemical_formula_sum 'C40 H40 I4 N2 O2 Pb'
_chemical_formula_weight 1295.53
_space_group_crystal_system monoclinic
_space_group_IT_number 15
_space_group_name_Hall '-C 2yc'
_space_group_name_H-M_alt 'C 1 2/c 1'
_atom_sites_solution_hydrogens geom
_atom_sites_solution_primary dual
_audit_creation_date 2018-03-23
_audit_creation_method
;
Olex2 1.2
(compiled 2017.08.10 svn.r3458 for OlexSys, GUI svn.r5381)
;
_cell_angle_alpha 90
_cell_angle_beta 90.318(2)
_cell_angle_gamma 90
_cell_formula_units_Z 4
_cell_length_a 53.3048(16)
_cell_length_b 6.1727(2)
_cell_length_c 12.5651(4)
_cell_measurement_reflns_used 4266
_cell_measurement_temperature 299(2)
_cell_measurement_theta_max 65.079
_cell_measurement_theta_min 7.048
_cell_volume 4134.3(2)
_computing_cell_refinement 'SAINT v8.37A (Bruker, 2015)'
_computing_data_collection 'APEX2 V2014.11-0 (Bruker, 2014)'
_computing_data_reduction 'SAINT v8.37A (Bruker, 2015)'
_computing_molecular_graphics 'Olex2 (Dolomanov et al., 2009)'
_computing_publication_material 'Olex2 (Dolomanov et al., 2009)'
_computing_structure_refinement 'XL (Sheldrick, 2008)'
_computing_structure_solution 'XT (Sheldrick, 2015)'
_diffrn_ambient_temperature 299.18
_diffrn_detector_area_resol_mean 8
_diffrn_measured_fraction_theta_full 0.965
_diffrn_measured_fraction_theta_max 0.965
_diffrn_measurement_device_type 'Bruker Kappa APEX CCD area detector'
_diffrn_measurement_method '\f and \w scans'
_diffrn_radiation_monochromator 'QuazarTM optics'
_diffrn_radiation_type CuK\a
_diffrn_radiation_wavelength 1.54178
_diffrn_reflns_av_R_equivalents 0.0782
_diffrn_reflns_av_unetI/netI 0.0857
_diffrn_reflns_Laue_measured_fraction_full 0.965
_diffrn_reflns_Laue_measured_fraction_max 0.965
_diffrn_reflns_limit_h_max 59
_diffrn_reflns_limit_h_min -62
_diffrn_reflns_limit_k_max 7
_diffrn_reflns_limit_k_min -7
_diffrn_reflns_limit_l_max 14
_diffrn_reflns_limit_l_min -13
_diffrn_reflns_number 14074
_diffrn_reflns_point_group_measured_fraction_full 0.965
_diffrn_reflns_point_group_measured_fraction_max 0.965
_diffrn_reflns_theta_full 65.194
_diffrn_reflns_theta_max 65.194
_diffrn_reflns_theta_min 7.048
_diffrn_source microsource
_diffrn_standards_number 0
_exptl_absorpt_coefficient_mu 31.655
_exptl_absorpt_correction_T_max 0.7526
_exptl_absorpt_correction_T_min 0.4053
_exptl_absorpt_correction_type multi-scan
_exptl_absorpt_process_details
'SADABS-2016/2 (Bruker,2016/2) was used for absorption correction. wR2(int) was 0.1393 before and 0.0723 after correction. The Ratio of minimum to maximum transmission is 0.5385. The \l/2 correction factor is Not present.'
_exptl_crystal_colour orange
_exptl_crystal_colour_primary orange
_exptl_crystal_density_diffrn 2.081
_exptl_crystal_description plate
_exptl_crystal_F_000 2416
_exptl_crystal_preparation
'Crystals were prepared by dissolving 2:1 Cattion:lead (II) iodide in GBL and vapor diffusion of DCM.'
_exptl_crystal_size_max 0.283
_exptl_crystal_size_mid 0.267
_exptl_crystal_size_min 0.03
_refine_diff_density_max 1.526
_refine_diff_density_min -1.445
_refine_diff_density_rms 0.170
_refine_ls_extinction_method none
_refine_ls_goodness_of_fit_ref 1.068
_refine_ls_hydrogen_treatment constr
_refine_ls_matrix_type full
_refine_ls_number_parameters 232
_refine_ls_number_reflns 3425
_refine_ls_number_restraints 15
_refine_ls_restrained_S_all 1.068
_refine_ls_R_factor_all 0.0792
_refine_ls_R_factor_gt 0.0551
_refine_ls_shift/su_max 0.001
_refine_ls_shift/su_mean 0.000
_refine_ls_structure_factor_coef Fsqd
_refine_ls_weighting_details 'w=1/[\s^2^(Fo^2^)+(0.0770P)^2^+17.9666P] where P=(Fo^2^+2Fc^2^)/3'
_refine_ls_weighting_scheme calc
_refine_ls_wR_factor_gt 0.1584
_refine_ls_wR_factor_ref 0.1835
_reflns_Friedel_coverage 0.000
_reflns_number_gt 2234
_reflns_number_total 3425
_reflns_threshold_expression 'I > 2\s(I)'
_cod_data_source_file ja8b03659_si_006.cif
_cod_data_source_block 6_pyrene_butyl
_cod_database_code 4132397
_shelx_shelxl_version_number 2014/7
_shelx_space_group_comment
;
The symmetry employed for this shelxl refinement is uniquely defined
by the following loop, which should always be used as a source of
symmetry information in preference to the above space-group names.
They are only intended as comments.
;
_shelx_estimated_absorpt_t_max 0.450
_shelx_estimated_absorpt_t_min 0.040
_olex2_refinement_description
;
1. Fixed Uiso
 At 1.2 times of:
  All C(H) groups, All C(H,H) groups, All N(H,H,H) groups
2. Restrained distances
 N1-C20 \\sim C20-C19 \\sim C18-C19
 with sigma of 0.01
3. Uiso/Uaniso restraints and constraints
Uanis(N1) \\sim Ueq, Uanis(C20) \\sim Ueq: with sigma of 0.01 and sigma for
terminal atoms of 0.02
4. Others
 Fixed Sof: I2(0.5) I3(0.5)
5.a Secondary CH2 refined with riding coordinates:
 C17(H17A,H17B), C18(H18A,H18B), C19(H19A,H19B), C20(H20A,H20B)
5.b Aromatic/amide H refined with riding coordinates:
 C2(H2), C3(H3), C5(H5), C6(H6), C8(H8), C9(H9), C10(H10), C12(H12), C13(H13)
5.c Idealised Me refined as rotating group:
 N1(H1A,H1B,H1C)
;
_olex2_exptl_crystal_mounting_method 'Crystals were mounted onto a kapton loop using grease to secure crystals.'
_olex2_submission_special_instructions 'No special instructions were received'

loop_
_space_group_symop_operation_xyz
'x, y, z'
'-x, y, -z+1/2'
'x+1/2, y+1/2, z'
'-x+1/2, y+1/2, -z+1/2'
'-x, -y, -z'
'x, -y, z-1/2'
'-x+1/2, -y+1/2, -z'
'x+1/2, -y+1/2, z-1/2'

loop_
_atom_site_label
_atom_site_type_symbol
_atom_site_fract_x
_atom_site_fract_y
_atom_site_fract_z
_atom_site_U_iso_or_equiv
_atom_site_adp_type
_atom_site_occupancy
_atom_site_site_symmetry_order
_atom_site_calc_flag
_atom_site_refinement_flags_posn
_atom_site_refinement_flags_adp
_atom_site_refinement_flags_occupancy
Pb1 Pb 0.5000 0.00736(8) 0.2500 0.0500(2) Uani 1 2 d S T P
I1 I 0.43989(2) 0.01352(16) 0.25278(8) 0.0855(4) Uani 1 1 d . . .
I2 I 0.50003(2) 0.1130(2) 0.49886(9) 0.0560(4) Uani 0.5 1 d . . .
I3 I 0.49779(3) 0.50682(19) 0.30546(15) 0.0703(5) Uani 0.5 1 d . . .
O1 O 0.36811(15) 0.5496(16) 0.3732(8) 0.089(3) Uani 1 1 d . . .
N1 N 0.4508(4) 0.500(2) 0.4332(19) 0.175(9) Uani 1 1 d D U .
H1A H 0.4459 0.3947 0.3892 0.210 Uiso 1 1 calc GR . .
H1B H 0.4671 0.4866 0.4464 0.210 Uiso 1 1 calc GR . .
H1C H 0.4478 0.6278 0.4032 0.210 Uiso 1 1 calc GR . .
C1 C 0.3444(2) 0.537(2) 0.3330(10) 0.069(3) Uani 1 1 d . . .
C2 C 0.3248(2) 0.677(2) 0.3515(10) 0.072(3) Uani 1 1 d . . .
H2 H 0.3275 0.7957 0.3957 0.087 Uiso 1 1 calc R . .
C3 C 0.3020(2) 0.649(2) 0.3081(10) 0.075(3) Uani 1 1 d . . .
H3 H 0.2894 0.7480 0.3227 0.090 Uiso 1 1 calc R . .
C4 C 0.2969(2) 0.4716(18) 0.2407(10) 0.061(3) Uani 1 1 d . . .
C5 C 0.2735(3) 0.430(3) 0.1895(12) 0.085(4) Uani 1 1 d . . .
H5 H 0.2604 0.5289 0.1985 0.102 Uiso 1 1 calc R . .
C6 C 0.2695(2) 0.257(2) 0.1295(10) 0.078(3) Uani 1 1 d . . .
H6 H 0.2535 0.2316 0.1032 0.094 Uiso 1 1 calc R . .
C7 C 0.2892(2) 0.105(2) 0.1032(10) 0.073(3) Uani 1 1 d . . .
C8 C 0.2862(3) -0.068(3) 0.0340(12) 0.087(4) Uani 1 1 d . . .
H8 H 0.2707 -0.0887 0.0010 0.105 Uiso 1 1 calc R . .
C9 C 0.3051(4) -0.206(3) 0.0135(12) 0.106(5) Uani 1 1 d . . .
H9 H 0.3024 -0.3222 -0.0319 0.127 Uiso 1 1 calc R . .
C10 C 0.3286(3) -0.177(2) 0.0589(11) 0.087(4) Uani 1 1 d . . .
H10 H 0.3414 -0.2730 0.0427 0.104 Uiso 1 1 calc R . .
C11 C 0.3334(3) -0.0037(18) 0.1291(11) 0.072(3) Uani 1 1 d . . .
C12 C 0.3565(3) 0.0227(19) 0.1799(12) 0.075(3) Uani 1 1 d . . .
H12 H 0.3691 -0.0786 0.1690 0.090 Uiso 1 1 calc R . .
C13 C 0.3608(2) 0.199(2) 0.2467(11) 0.080(4) Uani 1 1 d . . .
H13 H 0.3764 0.2177 0.2792 0.096 Uiso 1 1 calc R . .
C14 C 0.34080(19) 0.3530(18) 0.2650(9) 0.062(3) Uani 1 1 d . . .
C15 C 0.31742(19) 0.3198(19) 0.2195(9) 0.063(3) Uani 1 1 d . . .
C16 C 0.3134(2) 0.1427(19) 0.1502(9) 0.068(3) Uani 1 1 d . . .
C17 C 0.3720(2) 0.708(2) 0.4577(11) 0.090(4) Uani 1 1 d . . .
H17A H 0.3624 0.6709 0.5201 0.108 Uiso 1 1 calc R . .
H17B H 0.3672 0.8520 0.4340 0.108 Uiso 1 1 calc R . .
C18 C 0.4000(2) 0.700(3) 0.4821(13) 0.103(5) Uani 1 1 d D . .
H18A H 0.4089 0.7468 0.4189 0.123 Uiso 1 1 calc R . .
H18B H 0.4036 0.8050 0.5376 0.123 Uiso 1 1 calc R . .
C19 C 0.4105(3) 0.496(2) 0.5149(18) 0.107(6) Uani 1 1 d D . .
H19A H 0.4058 0.3882 0.4622 0.128 Uiso 1 1 calc R . .
H19B H 0.4025 0.4547 0.5812 0.128 Uiso 1 1 calc R . .
C20 C 0.4373(3) 0.484(3) 0.5303(18) 0.123(7) Uani 1 1 d D U .
H20A H 0.4425 0.5994 0.5775 0.148 Uiso 1 1 calc R . .
H20B H 0.4414 0.3471 0.5645 0.148 Uiso 1 1 calc R . .

loop_
_atom_site_aniso_label
_atom_site_aniso_U_11
_atom_site_aniso_U_22
_atom_site_aniso_U_33
_atom_site_aniso_U_23
_atom_site_aniso_U_13
_atom_site_aniso_U_12
Pb1 0.0807(4) 0.0345(4) 0.0350(4) 0.000 0.0026(3) 0.000
I1 0.0596(5) 0.1235(9) 0.0735(7) -0.0028(4) -0.0005(4) -0.0056(4)
I2 0.0796(8) 0.0573(8) 0.0310(8) -0.0005(5) -0.0040(6) 0.0049(6)
I3 0.1093(11) 0.0273(7) 0.0743(10) -0.0002(5) 0.0117(9) 0.0010(6)
O1 0.065(5) 0.122(8) 0.080(7) -0.031(5) -0.002(4) 0.003(5)
N1 0.147(13) 0.186(17) 0.192(17) -0.019(11) -0.044(13) -0.014(10)
C1 0.070(7) 0.088(9) 0.050(7) -0.008(6) 0.005(5) 0.007(6)
C2 0.080(7) 0.071(8) 0.065(8) -0.011(6) 0.006(6) 0.002(6)
C3 0.072(7) 0.074(9) 0.080(9) 0.004(7) 0.010(6) 0.013(6)
C4 0.062(6) 0.068(8) 0.054(7) 0.003(5) 0.009(5) 0.005(5)
C5 0.076(7) 0.102(11) 0.076(10) 0.006(8) -0.001(7) 0.006(7)
C6 0.079(7) 0.089(11) 0.066(9) 0.012(7) -0.005(6) -0.009(7)
C7 0.076(7) 0.078(9) 0.065(9) 0.008(6) 0.002(6) -0.002(7)
C8 0.104(9) 0.078(9) 0.080(10) 0.001(8) 0.001(8) -0.021(8)
C9 0.148(14) 0.092(12) 0.078(11) -0.010(8) 0.025(10) -0.011(11)
C10 0.108(10) 0.072(9) 0.079(10) -0.003(7) 0.005(8) 0.010(8)
C11 0.086(8) 0.074(9) 0.055(8) 0.003(5) 0.011(6) 0.002(6)
C12 0.080(7) 0.069(9) 0.076(9) -0.006(6) -0.003(6) 0.018(6)
C13 0.073(7) 0.085(9) 0.081(10) 0.010(7) 0.015(6) 0.014(7)
C14 0.071(6) 0.064(7) 0.050(7) 0.002(5) 0.006(5) -0.001(5)
C15 0.069(6) 0.070(8) 0.050(7) 0.016(5) 0.005(5) -0.001(6)
C16 0.092(7) 0.057(7) 0.055(8) 0.006(5) 0.002(6) 0.003(6)
C17 0.095(9) 0.088(10) 0.086(10) -0.013(7) -0.018(8) 0.004(8)
C18 0.078(8) 0.120(13) 0.110(13) -0.001(10) 0.007(8) -0.015(8)
C19 0.095(10) 0.080(12) 0.146(18) 0.001(9) -0.013(10) 0.013(8)
C20 0.116(9) 0.136(11) 0.118(10) -0.005(7) -0.006(8) -0.003(7)

loop_
_atom_type_symbol
_atom_type_description
_atom_type_scat_dispersion_real
_atom_type_scat_dispersion_imag
_atom_type_scat_source
C C 0.0181 0.0091 'International Tables Vol C Tables 4.2.6.8 and 6.1.1.4'
H H 0.0000 0.0000 'International Tables Vol C Tables 4.2.6.8 and 6.1.1.4'
I I -0.3257 6.8362 'International Tables Vol C Tables 4.2.6.8 and 6.1.1.4'
N N 0.0311 0.0180 'International Tables Vol C Tables 4.2.6.8 and 6.1.1.4'
O O 0.0492 0.0322 'International Tables Vol C Tables 4.2.6.8 and 6.1.1.4'
Pb Pb -4.0753 8.5060 'International Tables Vol C Tables 4.2.6.8 and 6.1.1.4'

loop_
_geom_angle_atom_site_label_1
_geom_angle_atom_site_label_2
_geom_angle_atom_site_label_3
_geom_angle
_geom_angle_site_symmetry_1
_geom_angle_site_symmetry_3
I1 Pb1 I1 178.64(4) . 2_655
I1 Pb1 I2 91.10(3) 2_655 5_656
I1 Pb1 I2 89.21(3) 2_655 6
I1 Pb1 I2 89.21(3) . 5_656
I1 Pb1 I2 91.10(3) . 6
I2 Pb1 I1 88.97(3) . .
I2 Pb1 I1 88.97(3) 2_655 2_655
I2 Pb1 I1 90.76(3) . 2_655
I2 Pb1 I1 90.76(3) 2_655 .
I2 Pb1 I2 178.53(2) 2_655 5_656
I2 Pb1 I2 25.02(5) 2_655 6
I2 Pb1 I2 178.53(2) . 6
I2 Pb1 I2 25.02(5) . 5_656
I2 Pb1 I2 153.51(6) 6 5_656
I2 Pb1 I2 156.45(6) 2_655 .
I3 Pb1 I1 86.99(4) . .
I3 Pb1 I1 93.01(4) 2_645 .
I3 Pb1 I1 93.01(4) 1_545 2_655
I3 Pb1 I1 91.68(4) . 2_655
I3 Pb1 I1 88.32(4) 1_545 .
I3 Pb1 I1 88.32(4) 2_645 2_655
I3 Pb1 I1 86.99(4) 2_655 2_655
I3 Pb1 I1 91.68(4) 2_655 .
I3 Pb1 I2 89.48(4) 2_645 5_656
I3 Pb1 I2 115.97(4) . 6
I3 Pb1 I2 64.05(4) 2_645 6
I3 Pb1 I2 65.50(4) 2_655 2_655
I3 Pb1 I2 90.49(4) 2_655 6
I3 Pb1 I2 90.49(4) . 5_656
I3 Pb1 I2 90.97(4) . 2_655
I3 Pb1 I2 114.48(4) 1_545 2_655
I3 Pb1 I2 65.50(4) . .
I3 Pb1 I2 89.06(4) 2_645 2_655
I3 Pb1 I2 114.48(4) 2_645 .
I3 Pb1 I2 90.97(4) 2_655 .
I3 Pb1 I2 89.48(4) 1_545 6
I3 Pb1 I2 115.97(4) 2_655 5_656
I3 Pb1 I2 89.06(4) 1_545 .
I3 Pb1 I2 64.05(4) 1_545 5_656
I3 Pb1 I3 25.79(6) 2_645 1_545
I3 Pb1 I3 154.18(6) 2_655 2_645
I3 Pb1 I3 179.973(10) . 2_645
I3 Pb1 I3 25.85(7) . 2_655
I3 Pb1 I3 179.973(10) 2_655 1_545
I3 Pb1 I3 154.18(6) . 1_545
Pb1 I2 Pb1 154.98(5) . 5_656
I2 I2 Pb1 75.57(9) 5_656 5_656
I2 I2 Pb1 79.41(9) 5_656 .
Pb1 I3 Pb1 154.18(6) . 1_565
I3 I3 Pb1 77.10(3) 2_655 1_565
I3 I3 Pb1 77.08(3) 2_655 .
C1 O1 C17 116.0(9) . .
H1A N1 H1B 109.5 . .
H1A N1 H1C 109.5 . .
H1B N1 H1C 109.5 . .
C20 N1 H1A 109.5 . .
C20 N1 H1B 109.5 . .
C20 N1 H1C 109.5 . .
O1 C1 C2 127.2(11) . .
O1 C1 C14 113.0(10) . .
C2 C1 C14 119.8(11) . .
C1 C2 H2 118.8 . .
C3 C2 C1 122.5(12) . .
C3 C2 H2 118.8 . .
C2 C3 H3 119.4 . .
C2 C3 C4 121.1(11) . .
C4 C3 H3 119.4 . .
C3 C4 C5 125.1(11) . .
C3 C4 C15 117.6(10) . .
C5 C4 C15 117.2(11) . .
C4 C5 H5 118.8 . .
C6 C5 C4 122.4(13) . .
C6 C5 H5 118.8 . .
C5 C6 H6 118.6 . .
C5 C6 C7 122.7(13) . .
C7 C6 H6 118.6 . .
C8 C7 C6 124.0(13) . .
C8 C7 C16 119.0(12) . .
C16 C7 C6 117.0(12) . .
C7 C8 H8 119.3 . .
C9 C8 C7 121.5(15) . .
C9 C8 H8 119.3 . .
C8 C9 H9 119.4 . .
C8 C9 C10 121.1(15) . .
C10 C9 H9 119.4 . .
C9 C10 H10 119.5 . .
C9 C10 C11 121.0(14) . .
C11 C10 H10 119.5 . .
C10 C11 C16 117.8(13) . .
C12 C11 C10 122.1(12) . .
C12 C11 C16 120.1(12) . .
C11 C12 H12 119.6 . .
C11 C12 C13 120.7(11) . .
C13 C12 H12 119.6 . .
C12 C13 H13 120.4 . .
C12 C13 C14 119.2(12) . .
C14 C13 H13 120.4 . .
C1 C14 C13 121.1(11) . .
C15 C14 C1 118.9(10) . .
C15 C14 C13 120.0(11) . .
C14 C15 C4 120.1(11) . .
C14 C15 C16 120.1(11) . .
C16 C15 C4 119.7(10) . .
C11 C16 C7 119.5(12) . .
C15 C16 C7 120.7(11) . .
C15 C16 C11 119.7(11) . .
O1 C17 H17A 110.7 . .
O1 C17 H17B 110.7 . .
O1 C17 C18 105.1(11) . .
H17A C17 H17B 108.8 . .
C18 C17 H17A 110.7 . .
C18 C17 H17B 110.7 . .
C17 C18 H18A 107.9 . .
C17 C18 H18B 107.9 . .
H18A C18 H18B 107.2 . .
C19 C18 C17 117.7(13) . .
C19 C18 H18A 107.9 . .
C19 C18 H18B 107.9 . .
C18 C19 H19A 107.9 . .
C18 C19 H19B 107.9 . .
C18 C19 C20 117.8(13) . .
H19A C19 H19B 107.2 . .
C20 C19 H19A 107.9 . .
C20 C19 H19B 107.9 . .
N1 C20 C19 112.8(19) . .
N1 C20 H20A 109.0 . .
N1 C20 H20B 109.0 . .
C19 C20 H20A 109.0 . .
C19 C20 H20B 109.0 . .
H20A C20 H20B 107.8 . .

loop_
_geom_bond_atom_site_label_1
_geom_bond_atom_site_label_2
_geom_bond_distance
_geom_bond_site_symmetry_2
Pb1 I1 3.2047(7) .
Pb1 I1 3.2048(7) 2_655
Pb1 I2 3.1941(12) .
Pb1 I2 3.1941(12) 2_655
Pb1 I2 3.2419(12) 5_656
Pb1 I2 3.2419(12) 6
Pb1 I3 3.1631(13) .
Pb1 I3 3.1696(13) 1_545
Pb1 I3 3.1696(13) 2_645
Pb1 I3 3.1631(13) 2_655
I2 Pb1 3.2419(12) 5_656
I2 I2 1.395(3) 5_656
I3 Pb1 3.1696(13) 1_565
I3 I3 1.415(4) 2_655
O1 C1 1.359(15) .
O1 C17 1.459(15) .
N1 H1A 0.8900 .
N1 H1B 0.8900 .
N1 H1C 0.8900 .
N1 C20 1.424(14) .
C1 C2 1.380(15) .
C1 C14 1.432(16) .
C2 H2 0.9300 .
C2 C3 1.339(16) .
C3 H3 0.9300 .
C3 C4 1.409(17) .
C4 C5 1.425(18) .
C4 C15 1.466(15) .
C5 H5 0.9300 .
C5 C6 1.326(18) .
C6 H6 0.9300 .
C6 C7 1.445(18) .
C7 C8 1.38(2) .
C7 C16 1.434(17) .
C8 H8 0.9300 .
C8 C9 1.35(2) .
C9 H9 0.9300 .
C9 C10 1.39(2) .
C10 H10 0.9300 .
C10 C11 1.407(18) .
C11 C12 1.393(19) .
C11 C16 1.421(17) .
C12 H12 0.9300 .
C12 C13 1.394(17) .
C13 H13 0.9300 .
C13 C14 1.449(15) .
C14 C15 1.383(15) .
C15 C16 1.414(16) .
C17 H17A 0.9700 .
C17 H17B 0.9700 .
C17 C18 1.524(17) .
C18 H18A 0.9700 .
C18 H18B 0.9700 .
C18 C19 1.436(13) .
C19 H19A 0.9700 .
C19 H19B 0.9700 .
C19 C20 1.442(14) .
C20 H20A 0.9700 .
C20 H20B 0.9700 .
